data_7030286
loop_
_publ_author_name
'Wang, Zhe'
'Jiang, Lu'
'Liu, Zhi-Pan'
'Gan, C. R. Raymond'
'Liu, Zhaolin'
'Zhang, Xin-Hai'
'Zhao, Jin'
'Hor, T. S. Andy'

_publ_section_title
;
 Facile formation and redox of benzoxazole-2-thiolate-bridged dinuclear
 Pt(II/III) complexes.
;
_journal_issue 40
_journal_name_full 'Dalton transactions (Cambridge, England : 2003)'
_journal_page_first 12568
_journal_page_last 12576
_journal_paper_doi 10.1039/c2dt31070h
_journal_volume 41
_journal_year 2012
_chemical_formula_sum 'C37 H26 Cl2 N4 O2 Pt2 S2'
_chemical_formula_weight 1083.82
_chemical_name_systematic
;
?
;
_space_group_IT_number 2
_symmetry_cell_setting triclinic
_symmetry_space_group_name_Hall '-P 1'
_symmetry_space_group_name_H-M 'P -1'
_atom_sites_solution_hydrogens geom
_atom_sites_solution_primary direct
_atom_sites_solution_secondary difmap
_audit_creation_method SHELXL-97
_cell_angle_alpha 97.666(2)
_cell_angle_beta 105.770(2)
_cell_angle_gamma 109.916(2)
_cell_formula_units_Z 2
_cell_length_a 11.0333(13)
_cell_length_b 11.1183(13)
_cell_length_c 15.4788(19)
_cell_measurement_reflns_used 1018
_cell_measurement_temperature 100(2)
_cell_measurement_theta_max 27.43
_cell_measurement_theta_min 2.77
_cell_volume 1663.6(3)
_computing_cell_refinement 'Bruker SMART'
_computing_data_collection 'Bruker SMART'
_computing_data_reduction 'Bruker SAINT'
_computing_molecular_graphics 'Bruker SHELXTL'
_computing_publication_material 'Bruker SHELXTL'
_computing_structure_refinement 'SHELXL-97 (Sheldrick, 1997)'
_computing_structure_solution 'SHELXS-97 (Sheldrick, 1990)'
_diffrn_ambient_temperature 100(2)
_diffrn_measured_fraction_theta_full 0.996
_diffrn_measured_fraction_theta_max 0.996
_diffrn_measurement_device_type 'CCD area detector'
_diffrn_measurement_method 'phi and omega scans'
_diffrn_radiation_monochromator graphite
_diffrn_radiation_source 'fine-focus sealed tube'
_diffrn_radiation_type MoK\a
_diffrn_radiation_wavelength 0.71073
_diffrn_reflns_av_R_equivalents 0.0308
_diffrn_reflns_av_sigmaI/netI 0.0332
_diffrn_reflns_limit_h_max 14
_diffrn_reflns_limit_h_min -14
_diffrn_reflns_limit_k_max 14
_diffrn_reflns_limit_k_min -14
_diffrn_reflns_limit_l_max 20
_diffrn_reflns_limit_l_min -20
_diffrn_reflns_number 22142
_diffrn_reflns_theta_full 27.50
_diffrn_reflns_theta_max 27.50
_diffrn_reflns_theta_min 1.41
_exptl_absorpt_coefficient_mu 8.729
_exptl_absorpt_correction_T_max 0.4305
_exptl_absorpt_correction_T_min 0.2839
_exptl_absorpt_correction_type multi-scan
_exptl_absorpt_process_details 'Sadabs, (Sheldrick 2001)'
_exptl_crystal_colour Orange
_exptl_crystal_density_diffrn 2.164
_exptl_crystal_density_meas ?
_exptl_crystal_density_method 'not measured'
_exptl_crystal_description Block
_exptl_crystal_F_000 1028
_exptl_crystal_size_max 0.30
_exptl_crystal_size_mid 0.14
_exptl_crystal_size_min 0.10
_refine_diff_density_max 1.421
_refine_diff_density_min -0.753
_refine_diff_density_rms 0.130
_refine_ls_extinction_method none
_refine_ls_goodness_of_fit_ref 1.042
_refine_ls_hydrogen_treatment constr
_refine_ls_matrix_type full
_refine_ls_number_parameters 442
_refine_ls_number_reflns 7633
_refine_ls_number_restraints 0
_refine_ls_restrained_S_all 1.042
_refine_ls_R_factor_all 0.0247
_refine_ls_R_factor_gt 0.0215
_refine_ls_shift/su_max 0.002
_refine_ls_shift/su_mean 0.000
_refine_ls_structure_factor_coef Fsqd
_refine_ls_weighting_details 'calc w=1/[\s^2^(Fo^2^)+(0.0230P)^2^+0.0806P] where P=(Fo^2^+2Fc^2^)/3'
_refine_ls_weighting_scheme calc
_refine_ls_wR_factor_gt 0.0501
_refine_ls_wR_factor_ref 0.0514
_reflns_number_gt 6949
_reflns_number_total 7633
_reflns_threshold_expression >2sigma(I)
_cod_data_source_file c2dt31070h.txt
_cod_data_source_block b617
_cod_depositor_comments
;
The following automatic conversions were performed:

'_symmetry_cell_setting' value 'Triclinic' changed to 'triclinic'
according to
/usr/data/users/saulius/automatic-downloads/retrospective/RSC/lib/dictionaries/cif_core.dic
dictionary named 'cif_core.dic' version 2.4.2 from
2011-04-26.

'_exptl_absorpt_correction_type' value 'Multi-scan'
changed to 'multi-scan' according to
/usr/data/users/saulius/automatic-downloads/retrospective/RSC/lib/dictionaries/cif_core.dic
dictionary named 'cif_core.dic' version 2.4.2 from 2011-04-26.

Automatic conversion script
Id: cif_fix_values 2281 2013-09-26 08:29:07Z andrius 

The following automatic conversions were performed:

'_exptl_crystal_density_meas' value 'Not Measured' was changed to '?'
- the value is perceived as not measured.

Automatic conversion script
Id: cif_fix_values 3008 2015-01-20 13:52:24Z robertas 
;
_cod_original_sg_symbol_H-M P-1
_cod_database_code 7030286

loop_
_symmetry_equiv_pos_as_xyz
'x, y, z'
'-x, -y, -z'

loop_
_atom_site_label
_atom_site_type_symbol
_atom_site_fract_x
_atom_site_fract_y
_atom_site_fract_z
_atom_site_U_iso_or_equiv
_atom_site_adp_type
_atom_site_occupancy
_atom_site_symmetry_multiplicity
_atom_site_calc_flag
_atom_site_refinement_flags
Pt1 Pt 0.908008(11) 0.108637(11) 0.201011(7) 0.01084(4) Uani 1 1 d .
Pt2 Pt 0.893796(11) 0.361015(11) 0.288156(8) 0.01159(4) Uani 1 1 d .
S1 S 1.01427(8) 0.36432(8) 0.43538(6) 0.01472(16) Uani 1 1 d .
S2 S 0.70444(8) -0.01580(8) 0.21608(5) 0.01470(16) Uani 1 1 d .
O1 O 1.1203(2) 0.2025(2) 0.49821(14) 0.0140(4) Uani 1 1 d .
O2 O 0.5550(2) 0.0378(2) 0.30889(15) 0.0153(5) Uani 1 1 d .
N1 N 1.0116(3) 0.1323(3) 0.34389(18) 0.0124(5) Uani 1 1 d .
N2 N 0.7173(3) 0.2229(3) 0.30355(18) 0.0128(5) Uani 1 1 d .
N3 N 1.0849(3) 0.1984(3) 0.17511(18) 0.0128(5) Uani 1 1 d .
N4 N 0.7967(3) 0.3751(3) 0.15956(18) 0.0144(5) Uani 1 1 d .
C1 C 1.0455(3) 0.2249(3) 0.4196(2) 0.0136(6) Uani 1 1 d .
C2 C 1.1306(3) 0.0842(3) 0.4680(2) 0.0135(6) Uani 1 1 d .
C3 C 1.1949(3) 0.0175(3) 0.5203(2) 0.0178(7) Uani 1 1 d .
H3 H 1.2417 0.0504 0.5853 0.021 Uiso 1 1 calc R
C4 C 1.1861(3) -0.1012(3) 0.4710(2) 0.0192(7) Uani 1 1 d .
H4 H 1.2268 -0.1523 0.5033 0.023 Uiso 1 1 calc R
C5 C 1.1186(3) -0.1471(3) 0.3748(2) 0.0187(7) Uani 1 1 d .
H5 H 1.1139 -0.2290 0.3436 0.022 Uiso 1 1 calc R
C6 C 1.0586(3) -0.0759(3) 0.3241(2) 0.0159(7) Uani 1 1 d .
H6 H 1.0153 -0.1058 0.2587 0.019 Uiso 1 1 calc R
C7 C 1.0645(3) 0.0409(3) 0.3732(2) 0.0138(6) Uani 1 1 d .
C8 C 0.6637(3) 0.0934(3) 0.2790(2) 0.0126(6) Uani 1 1 d .
C9 C 0.5431(3) 0.1452(3) 0.3573(2) 0.0166(7) Uani 1 1 d .
C10 C 0.4511(3) 0.1443(4) 0.4030(2) 0.0216(7) Uani 1 1 d .
H10 H 0.3825 0.0647 0.4033 0.026 Uiso 1 1 calc R
C11 C 0.4662(3) 0.2674(4) 0.4484(2) 0.0231(8) Uani 1 1 d .
H11 H 0.4059 0.2728 0.4810 0.028 Uiso 1 1 calc R
C12 C 0.5673(4) 0.3834(4) 0.4475(2) 0.0234(8) Uani 1 1 d .
H12 H 0.5744 0.4658 0.4797 0.028 Uiso 1 1 calc R
C13 C 0.6580(3) 0.3816(3) 0.4008(2) 0.0195(7) Uani 1 1 d .
H13 H 0.7271 0.4606 0.4002 0.023 Uiso 1 1 calc R
C14 C 0.6425(3) 0.2592(3) 0.3554(2) 0.0152(6) Uani 1 1 d .
C15 C 1.2097(3) 0.2636(3) 0.2398(2) 0.0174(7) Uani 1 1 d .
H15 H 1.2183 0.2708 0.3032 0.021 Uiso 1 1 calc R
C16 C 1.3257(3) 0.3204(3) 0.2177(2) 0.0203(7) Uani 1 1 d .
H16 H 1.4127 0.3656 0.2651 0.024 Uiso 1 1 calc R
C17 C 1.3131(4) 0.3105(4) 0.1254(2) 0.0227(7) Uani 1 1 d .
H17 H 1.3916 0.3491 0.1085 0.027 Uiso 1 1 calc R
C18 C 1.1855(3) 0.2440(3) 0.0581(2) 0.0197(7) Uani 1 1 d .
H18 H 1.1757 0.2364 -0.0055 0.024 Uiso 1 1 calc R
C19 C 1.0705(3) 0.1878(3) 0.0838(2) 0.0142(6) Uani 1 1 d .
C20 C 0.9288(3) 0.1186(3) 0.0210(2) 0.0147(6) Uani 1 1 d .
C21 C 0.8924(4) 0.0964(3) -0.0751(2) 0.0191(7) Uani 1 1 d .
H21 H 0.9616 0.1224 -0.1024 0.023 Uiso 1 1 calc R
C22 C 0.7555(4) 0.0367(3) -0.1310(2) 0.0217(7) Uani 1 1 d .
H22 H 0.7303 0.0206 -0.1965 0.026 Uiso 1 1 calc R
C23 C 0.6563(3) 0.0008(3) -0.0897(2) 0.0207(7) Uani 1 1 d .
H23 H 0.5623 -0.0381 -0.1275 0.025 Uiso 1 1 calc R
C24 C 0.6915(3) 0.0205(3) 0.0059(2) 0.0170(7) Uani 1 1 d .
H24 H 0.6212 -0.0056 0.0322 0.020 Uiso 1 1 calc R
C25 C 0.8295(3) 0.0784(3) 0.0643(2) 0.0145(6) Uani 1 1 d .
C26 C 0.6635(3) 0.3034(3) 0.1093(2) 0.0189(7) Uani 1 1 d .
H26 H 0.6078 0.2450 0.1358 0.023 Uiso 1 1 calc R
C27 C 0.6055(4) 0.3123(3) 0.0205(2) 0.0215(7) Uani 1 1 d .
H27 H 0.5112 0.2613 -0.0136 0.026 Uiso 1 1 calc R
C28 C 0.6873(4) 0.3969(4) -0.0180(2) 0.0242(8) Uani 1 1 d .
H28 H 0.6500 0.4042 -0.0791 0.029 Uiso 1 1 calc R
C29 C 0.8237(4) 0.4705(4) 0.0334(2) 0.0225(7) Uani 1 1 d .
H29 H 0.8805 0.5287 0.0075 0.027 Uiso 1 1 calc R
C30 C 0.8786(3) 0.4598(3) 0.1233(2) 0.0175(7) Uani 1 1 d .
C31 C 1.0200(3) 0.5306(3) 0.1850(2) 0.0156(6) Uani 1 1 d .
C32 C 1.1192(4) 0.6281(3) 0.1643(2) 0.0218(7) Uani 1 1 d .
H32 H 1.0952 0.6516 0.1071 0.026 Uiso 1 1 calc R
C33 C 1.2529(4) 0.6911(3) 0.2266(3) 0.0227(7) Uani 1 1 d .
H33 H 1.3203 0.7569 0.2121 0.027 Uiso 1 1 calc R
C34 C 1.2862(3) 0.6563(3) 0.3101(2) 0.0213(7) Uani 1 1 d .
H34 H 1.3774 0.6981 0.3527 0.026 Uiso 1 1 calc R
C35 C 1.1874(3) 0.5609(3) 0.3320(2) 0.0184(7) Uani 1 1 d .
H35 H 1.2121 0.5394 0.3899 0.022 Uiso 1 1 calc R
C36 C 1.0515(3) 0.4956(3) 0.2703(2) 0.0151(6) Uani 1 1 d .
C1S C 0.7409(4) 0.6849(4) 0.2742(3) 0.0281(8) Uani 1 1 d .
H1S1 H 0.8034 0.7775 0.3069 0.034 Uiso 1 1 calc R
H1S2 H 0.7859 0.6269 0.2981 0.034 Uiso 1 1 calc R
Cl1 Cl 0.58679(9) 0.64791(10) 0.29765(7) 0.0334(2) Uani 1 1 d .
Cl2 Cl 0.71275(11) 0.66305(11) 0.15487(7) 0.0362(2) Uani 1 1 d .

loop_
_atom_site_aniso_label
_atom_site_aniso_U_11
_atom_site_aniso_U_22
_atom_site_aniso_U_33
_atom_site_aniso_U_23
_atom_site_aniso_U_13
_atom_site_aniso_U_12
Pt1 0.01156(6) 0.01124(7) 0.00943(6) 0.00224(5) 0.00276(5) 0.00491(5)
Pt2 0.01259(6) 0.01010(7) 0.01291(7) 0.00380(5) 0.00446(5) 0.00502(5)
S1 0.0170(4) 0.0124(4) 0.0139(4) 0.0023(3) 0.0036(3) 0.0065(3)
S2 0.0147(4) 0.0129(4) 0.0157(4) 0.0025(3) 0.0055(3) 0.0048(3)
O1 0.0170(11) 0.0152(11) 0.0105(10) 0.0042(9) 0.0026(9) 0.0083(9)
O2 0.0152(11) 0.0150(11) 0.0156(11) 0.0044(9) 0.0076(9) 0.0038(9)
N1 0.0125(12) 0.0116(13) 0.0131(13) 0.0037(10) 0.0034(10) 0.0054(11)
N2 0.0132(13) 0.0127(13) 0.0133(13) 0.0046(10) 0.0034(10) 0.0063(11)
N3 0.0135(13) 0.0132(13) 0.0115(13) 0.0034(10) 0.0031(10) 0.0057(11)
N4 0.0182(14) 0.0140(14) 0.0135(13) 0.0050(11) 0.0046(11) 0.0095(11)
C1 0.0121(14) 0.0167(16) 0.0124(15) 0.0047(12) 0.0037(12) 0.0061(13)
C2 0.0139(15) 0.0137(16) 0.0150(15) 0.0037(12) 0.0068(12) 0.0063(13)
C3 0.0153(16) 0.0214(17) 0.0134(15) 0.0064(13) 0.0021(13) 0.0046(14)
C4 0.0159(16) 0.0237(18) 0.0227(17) 0.0145(14) 0.0063(14) 0.0105(14)
C5 0.0184(16) 0.0168(17) 0.0235(18) 0.0054(14) 0.0099(14) 0.0078(14)
C6 0.0177(16) 0.0167(17) 0.0114(15) 0.0009(13) 0.0050(12) 0.0055(13)
C7 0.0119(14) 0.0140(16) 0.0179(16) 0.0057(13) 0.0066(12) 0.0060(12)
C8 0.0108(14) 0.0146(16) 0.0106(14) 0.0035(12) 0.0038(12) 0.0026(12)
C9 0.0160(16) 0.0218(18) 0.0111(15) 0.0038(13) 0.0024(12) 0.0080(14)
C10 0.0149(16) 0.032(2) 0.0196(17) 0.0097(15) 0.0073(14) 0.0084(15)
C11 0.0177(17) 0.034(2) 0.0181(17) 0.0023(15) 0.0058(14) 0.0128(16)
C12 0.0214(17) 0.028(2) 0.0189(17) -0.0027(15) 0.0037(14) 0.0135(16)
C13 0.0153(16) 0.0194(18) 0.0228(17) 0.0036(14) 0.0042(14) 0.0078(14)
C14 0.0094(14) 0.0249(18) 0.0125(15) 0.0056(13) 0.0024(12) 0.0089(13)
C15 0.0180(16) 0.0180(17) 0.0128(15) 0.0017(13) 0.0027(13) 0.0059(14)
C16 0.0135(16) 0.0171(17) 0.0240(18) 0.0015(14) 0.0028(14) 0.0026(13)
C17 0.0185(17) 0.0238(19) 0.0293(19) 0.0107(15) 0.0121(15) 0.0078(15)
C18 0.0234(17) 0.0236(18) 0.0178(17) 0.0102(14) 0.0115(14) 0.0108(15)
C19 0.0171(16) 0.0140(16) 0.0138(15) 0.0043(12) 0.0066(13) 0.0076(13)
C20 0.0162(15) 0.0143(16) 0.0141(15) 0.0040(12) 0.0033(13) 0.0079(13)
C21 0.0242(17) 0.0179(17) 0.0161(16) 0.0052(13) 0.0084(14) 0.0079(14)
C22 0.0275(18) 0.0222(18) 0.0118(16) 0.0040(14) 0.0009(14) 0.0104(15)
C23 0.0186(17) 0.0208(18) 0.0156(16) 0.0025(14) -0.0020(13) 0.0063(14)
C24 0.0152(16) 0.0176(17) 0.0170(16) 0.0017(13) 0.0031(13) 0.0080(14)
C25 0.0207(16) 0.0102(15) 0.0117(15) 0.0013(12) 0.0052(13) 0.0058(13)
C26 0.0180(16) 0.0157(17) 0.0217(17) 0.0023(14) 0.0053(14) 0.0069(14)
C27 0.0240(18) 0.0198(18) 0.0178(17) 0.0011(14) 0.0018(14) 0.0108(15)
C28 0.036(2) 0.027(2) 0.0154(17) 0.0062(15) 0.0075(15) 0.0206(17)
C29 0.031(2) 0.0225(18) 0.0208(17) 0.0084(15) 0.0136(15) 0.0145(16)
C30 0.0229(17) 0.0149(16) 0.0187(16) 0.0041(13) 0.0099(14) 0.0102(14)
C31 0.0228(17) 0.0114(15) 0.0194(16) 0.0051(13) 0.0129(14) 0.0099(13)
C32 0.0315(19) 0.0186(18) 0.0248(18) 0.0099(15) 0.0171(16) 0.0136(15)
C33 0.0239(18) 0.0141(17) 0.034(2) 0.0055(15) 0.0178(16) 0.0057(14)
C34 0.0152(16) 0.0192(18) 0.0308(19) 0.0039(15) 0.0105(14) 0.0069(14)
C35 0.0176(16) 0.0168(17) 0.0236(18) 0.0052(14) 0.0080(14) 0.0094(14)
C36 0.0187(16) 0.0097(15) 0.0207(16) 0.0041(13) 0.0096(13) 0.0074(13)
C1S 0.0237(19) 0.036(2) 0.0260(19) 0.0096(17) 0.0097(16) 0.0110(17)
Cl1 0.0235(4) 0.0310(5) 0.0448(6) 0.0111(4) 0.0158(4) 0.0058(4)
Cl2 0.0538(6) 0.0384(6) 0.0254(5) 0.0036(4) 0.0149(5) 0.0292(5)

loop_
_atom_type_symbol
_atom_type_description
_atom_type_scat_dispersion_real
_atom_type_scat_dispersion_imag
_atom_type_scat_source
C C 0.0033 0.0016 'International Tables Vol C Tables 4.2.6.8 and 6.1.1.4'
H H 0.0000 0.0000 'International Tables Vol C Tables 4.2.6.8 and 6.1.1.4'
N N 0.0061 0.0033 'International Tables Vol C Tables 4.2.6.8 and 6.1.1.4'
O O 0.0106 0.0060 'International Tables Vol C Tables 4.2.6.8 and 6.1.1.4'
S S 0.1246 0.1234 'International Tables Vol C Tables 4.2.6.8 and 6.1.1.4'
Pt Pt -1.7033 8.3905 'International Tables Vol C Tables 4.2.6.8 and 6.1.1.4'
Cl Cl 0.1484 0.1585 'International Tables Vol C Tables 4.2.6.8 and 6.1.1.4'

loop_
_geom_angle_atom_site_label_1
_geom_angle_atom_site_label_2
_geom_angle_atom_site_label_3
_geom_angle
C25 Pt1 N3 81.06(12)
C25 Pt1 N1 172.49(11)
N3 Pt1 N1 93.77(10)
C25 Pt1 S2 94.59(9)
N3 Pt1 S2 172.59(7)
N1 Pt1 S2 89.97(7)
C25 Pt1 Pt2 107.15(9)
N3 Pt1 Pt2 95.79(7)
N1 Pt1 Pt2 78.67(7)
S2 Pt1 Pt2 91.22(2)
C36 Pt2 N4 80.95(12)
C36 Pt2 N2 176.48(11)
N4 Pt2 N2 96.38(10)
C36 Pt2 S1 94.95(10)
N4 Pt2 S1 175.05(8)
N2 Pt2 S1 87.60(7)
C36 Pt2 Pt1 101.11(9)
N4 Pt2 Pt1 89.80(7)
N2 Pt2 Pt1 81.11(7)
S1 Pt2 Pt1 93.73(2)
C1 S1 Pt2 103.20(11)
C8 S2 Pt1 105.37(11)
C1 O1 C2 105.1(2)
C8 O2 C9 104.3(2)
C1 N1 C7 105.9(3)
C1 N1 Pt1 133.0(2)
C7 N1 Pt1 121.1(2)
C8 N2 C14 105.8(3)
C8 N2 Pt2 130.6(2)
C14 N2 Pt2 123.3(2)
C15 N3 C19 119.5(3)
C15 N3 Pt1 125.3(2)
C19 N3 Pt1 115.2(2)
C26 N4 C30 120.1(3)
C26 N4 Pt2 124.7(2)
C30 N4 Pt2 115.1(2)
N1 C1 O1 112.7(3)
N1 C1 S1 131.3(2)
O1 C1 S1 115.9(2)
C7 C2 C3 123.9(3)
C7 C2 O1 108.0(3)
C3 C2 O1 128.0(3)
C2 C3 C4 115.3(3)
C3 C4 C5 121.6(3)
C6 C5 C4 121.6(3)
C7 C6 C5 117.0(3)
C2 C7 C6 120.6(3)
C2 C7 N1 108.3(3)
C6 C7 N1 131.1(3)
N2 C8 O2 113.4(3)
N2 C8 S2 131.0(2)
O2 C8 S2 115.6(2)
C14 C9 C10 123.3(3)
C14 C9 O2 108.7(3)
C10 C9 O2 128.0(3)
C9 C10 C11 115.3(3)
C10 C11 C12 121.8(3)
C13 C12 C11 121.6(3)
C14 C13 C12 116.4(3)
C9 C14 C13 121.5(3)
C9 C14 N2 107.8(3)
C13 C14 N2 130.7(3)
N3 C15 C16 122.5(3)
C15 C16 C17 118.8(3)
C18 C17 C16 119.3(3)
C17 C18 C19 119.9(3)
N3 C19 C18 120.0(3)
N3 C19 C20 113.9(3)
C18 C19 C20 126.1(3)
C21 C20 C25 121.8(3)
C21 C20 C19 122.8(3)
C25 C20 C19 115.4(3)
C22 C21 C20 120.3(3)
C23 C22 C21 118.9(3)
C22 C23 C24 121.3(3)
C23 C24 C25 121.2(3)
C24 C25 C20 116.5(3)
C24 C25 Pt1 129.4(2)
C20 C25 Pt1 114.1(2)
N4 C26 C27 122.0(3)
C26 C27 C28 118.8(3)
C29 C28 C27 119.3(3)
C28 C29 C30 120.4(3)
N4 C30 C29 119.4(3)
N4 C30 C31 114.2(3)
C29 C30 C31 126.3(3)
C32 C31 C36 121.1(3)
C32 C31 C30 123.8(3)
C36 C31 C30 115.1(3)
C33 C32 C31 120.6(3)
C34 C33 C32 119.0(3)
C33 C34 C35 120.7(3)
C34 C35 C36 121.4(3)
C35 C36 C31 117.1(3)
C35 C36 Pt2 128.3(2)
C31 C36 Pt2 114.6(2)
Cl2 C1S Cl1 111.6(2)

loop_
_geom_bond_atom_site_label_1
_geom_bond_atom_site_label_2
_geom_bond_distance
Pt1 C25 1.988(3)
Pt1 N3 2.043(3)
Pt1 N1 2.129(3)
Pt1 S2 2.2949(8)
Pt1 Pt2 3.0204(3)
Pt2 C36 1.985(3)
Pt2 N4 2.043(3)
Pt2 N2 2.126(3)
Pt2 S1 2.2933(8)
S1 C1 1.700(3)
S2 C8 1.709(3)
O1 C1 1.378(4)
O1 C2 1.388(4)
O2 C8 1.381(4)
O2 C9 1.388(4)
N1 C1 1.324(4)
N1 C7 1.401(4)
N2 C8 1.311(4)
N2 C14 1.411(4)
N3 C15 1.341(4)
N3 C19 1.363(4)
N4 C26 1.347(4)
N4 C30 1.363(4)
C2 C7 1.381(4)
C2 C3 1.384(4)
C3 C4 1.392(5)
C4 C5 1.403(5)
C5 C6 1.387(5)
C6 C7 1.385(4)
C9 C14 1.375(5)
C9 C10 1.384(4)
C10 C11 1.386(5)
C11 C12 1.393(5)
C12 C13 1.389(5)
C13 C14 1.377(5)
C15 C16 1.378(5)
C16 C17 1.384(5)
C17 C18 1.379(5)
C18 C19 1.399(4)
C19 C20 1.462(4)
C20 C21 1.394(4)
C20 C25 1.413(4)
C21 C22 1.387(5)
C22 C23 1.385(5)
C23 C24 1.390(5)
C24 C25 1.407(4)
C26 C27 1.383(5)
C27 C28 1.385(5)
C28 C29 1.379(5)
C29 C30 1.397(5)
C30 C31 1.455(5)
C31 C32 1.397(5)
C31 C36 1.412(4)
C32 C33 1.392(5)
C33 C34 1.388(5)
C34 C35 1.393(5)
C35 C36 1.408(4)
C1S Cl2 1.756(4)
C1S Cl1 1.758(4)
